data_7241971
loop_
_publ_author_name
'Abe, Haruka'
'Kobayashi, Takahiro'
'Hoshino, Norihisa'
'Takeda, Takashi'
'Suzuki, Yasutaka'
'Kawamata, Jun'
'Akutagawa, Tomoyuki'

_publ_section_title
;
 Dynamic structural reconstruction of
 (guanidinium+)2(benzene-1,4-disulfonate2&#x2212;) host crystal by guest
 adsorption
;
_journal_issue 5
_journal_name_full CrystEngComm
_journal_page_first 1149
_journal_page_last 1157
_journal_paper_doi 10.1039/D0CE01616K
_journal_volume 23
_journal_year 2021
_chemical_absolute_configuration 'CHOOSE rm ad rmad syn or unk'
_chemical_formula_moiety 'C26 H37 N9 O6 S2'
_chemical_formula_sum 'C26 H37 N9 O6 S2'
_chemical_formula_weight 635.76
_space_group_crystal_system monoclinic
_space_group_IT_number 4
_space_group_name_Hall 'P 2yb'
_space_group_name_H-M_alt 'P 1 21 1'
_atom_sites_solution_hydrogens geom
_atom_sites_solution_primary direct
_atom_sites_solution_secondary difmap
_audit_update_record
;
2020-10-29 deposited with the CCDC.	2020-12-21 downloaded from the CCDC.
;
_cell_angle_alpha 90.0000
_cell_angle_beta 91.052(6)
_cell_angle_gamma 90.0000
_cell_formula_units_Z 2
_cell_length_a 7.5488(2)
_cell_length_b 18.0321(6)
_cell_length_c 11.5759(4)
_cell_measurement_reflns_used 12519
_cell_measurement_temperature 100
_cell_measurement_theta_max 68.35
_cell_measurement_theta_min 3.82
_cell_volume 1575.45(9)
_computing_cell_refinement 'RAPID AUTO'
_computing_data_collection 'RAPID AUTO (Rigaku, ????)'
_computing_data_reduction 'RAPID AUTO'
_computing_molecular_graphics 'CrystalStructure 4.3'
_computing_publication_material 'CrystalStructure 4.3 (Rigaku, 2019)'
_computing_structure_refinement 'SHELXL Version 2018/3 (Sheldrick, 2008)'
_computing_structure_solution 'SIR2004 (Burla, et al., 2005)'
_diffrn_ambient_temperature 100
_diffrn_detector_area_resol_mean 10.000
_diffrn_measured_fraction_theta_full 0.999
_diffrn_measured_fraction_theta_max 0.999
_diffrn_measurement_device_type 'Rigaku R-AXIS RAPID'
_diffrn_measurement_method \w
_diffrn_radiation_type 'Cu K\a'
_diffrn_radiation_wavelength 1.54187
_diffrn_reflns_av_R_equivalents 0.0447
_diffrn_reflns_av_unetI/netI 0.0960
_diffrn_reflns_Laue_measured_fraction_full 0.999
_diffrn_reflns_Laue_measured_fraction_max 0.999
_diffrn_reflns_limit_h_max 9
_diffrn_reflns_limit_h_min -9
_diffrn_reflns_limit_k_max 21
_diffrn_reflns_limit_k_min -21
_diffrn_reflns_limit_l_max 13
_diffrn_reflns_limit_l_min -13
_diffrn_reflns_number 17391
_diffrn_reflns_point_group_measured_fraction_full 0.967
_diffrn_reflns_point_group_measured_fraction_max 0.966
_diffrn_reflns_theta_full 67.687
_diffrn_reflns_theta_max 68.253
_diffrn_reflns_theta_min 3.819
_diffrn_standards_number 0
_exptl_absorpt_coefficient_mu 1.991
_exptl_absorpt_correction_T_max 0.905
_exptl_absorpt_correction_T_min 0.639
_exptl_absorpt_correction_type multi-scan
_exptl_absorpt_process_details 'ABSCOR (Rigaku, 1995)'
_exptl_crystal_colour colorless
_exptl_crystal_density_diffrn 1.340
_exptl_crystal_density_method 'not measured'
_exptl_crystal_description platelet
_exptl_crystal_F_000 672.00
_exptl_crystal_size_max 0.100
_exptl_crystal_size_mid 0.100
_exptl_crystal_size_min 0.050
_refine_diff_density_max 0.59
_refine_diff_density_min -0.34
_refine_ls_abs_structure_details
;
 Flack x determined using 1346 quotients [(I+)-(I-)]/[(I+)+(I-)]
 (Parsons, Flack and Wagner, Acta Cryst. B69 (2013) 249-259).
;
_refine_ls_abs_structure_Flack 0.511(7)
_refine_ls_extinction_method none
_refine_ls_goodness_of_fit_ref 1.079
_refine_ls_hydrogen_treatment constr
_refine_ls_number_parameters 388
_refine_ls_number_reflns 5566
_refine_ls_number_restraints 1
_refine_ls_R_factor_all 0.0693
_refine_ls_R_factor_gt 0.0517
_refine_ls_shift/su_max 0.000
_refine_ls_structure_factor_coef Fsqd
_refine_ls_weighting_details 'w = 1/[\s^2^(Fo^2^)+(0.0937P)^2^] where P=(Fo^2^+2Fc^2^)/3'
_refine_ls_weighting_scheme calc
_refine_ls_wR_factor_gt 0.1494
_refine_ls_wR_factor_ref 0.1540
_reflns_Friedel_coverage 0.870
_reflns_Friedel_fraction_full 0.933
_reflns_Friedel_fraction_max 0.931
_reflns_number_gt 4340
_reflns_number_total 5566
_reflns_threshold_expression F^2^>2.0\s(F^2^)
_cod_data_source_file d0ce01616k2.cif
_cod_data_source_block 201007_G2BDS_PhNH2
_cod_depositor_comments 'Adding full bibliography for 7241968--7241975.cif.'
_cod_database_code 7241971

loop_
_space_group_symop_id
_space_group_symop_operation_xyz
1 +X,+Y,+Z
2 -X,1/2+Y,-Z

loop_
_atom_site_label
_atom_site_type_symbol
_atom_site_fract_x
_atom_site_fract_y
_atom_site_fract_z
_atom_site_U_iso_or_equiv
_atom_site_adp_type
_atom_site_occupancy
_atom_site_site_symmetry_order
_atom_site_calc_flag
_atom_site_refinement_flags_posn
_atom_site_refinement_flags_adp
_atom_site_refinement_flags_occupancy
_atom_site_disorder_assembly
_atom_site_disorder_group
S1 S 0.33686(18) 0.33633(7) 1.26833(11) 0.0238(3) Uani 1 1 d . . . . .
S2 S 0.18321(18) 0.67703(7) 1.23827(11) 0.0227(3) Uani 1 1 d . . . . .
O3 O 0.1799(5) 0.3079(2) 1.2065(3) 0.0270(10) Uani 1 1 d . . . . .
O4 O 0.0196(5) 0.6895(2) 1.3008(3) 0.0263(9) Uani 1 1 d . . . . .
O14 O 0.3320(5) 0.7166(2) 1.2921(3) 0.0275(10) Uani 1 1 d . . . . .
O35 O 0.1662(5) 0.6941(2) 1.1156(3) 0.0273(10) Uani 1 1 d . . . . .
O48 O 0.3404(5) 0.3137(2) 1.3889(3) 0.0281(10) Uani 1 1 d . . . . .
O65 O 0.5009(5) 0.3201(2) 1.2089(3) 0.0258(9) Uani 1 1 d . . . . .
N5 N 0.4635(6) 0.2814(3) 0.9635(4) 0.0311(12) Uani 1 1 d . . . . .
N6 N -0.0061(6) 0.2665(3) 1.4810(4) 0.0305(12) Uani 1 1 d . . . . .
N7 N -0.1541(6) 0.3113(3) 1.3196(4) 0.0283(11) Uani 1 1 d . . . . .
N9 N -0.2646(7) 0.3711(3) 0.8398(5) 0.0364(13) Uani 1 1 d . . . . .
N10 N -0.3109(6) 0.2662(3) 1.4740(4) 0.0286(12) Uani 1 1 d . . . . .
N15 N 0.3166(6) 0.2328(3) 0.8041(4) 0.0284(12) Uani 1 1 d . . . . .
N21 N 0.1704(7) 0.2451(3) 0.9771(4) 0.0277(11) Uani 1 1 d . . . . .
N30 N -0.1801(7) 0.6359(3) 0.7127(4) 0.0375(14) Uani 1 1 d . . . . .
N42 N 0.2105(8) 0.6479(3) 0.8616(4) 0.0413(14) Uani 1 1 d . . . . .
C8 C 0.3180(8) 0.2535(3) 0.9156(5) 0.0267(13) Uani 1 1 d . . . . .
C11 C 0.3321(8) 0.5491(3) 1.1662(5) 0.0260(13) Uani 1 1 d . . . . .
H11 H 0.375380 0.577765 1.103963 0.031 Uiso 1 1 calc R U . . .
C12 C 0.2142(8) 0.4667(3) 1.3527(5) 0.0248(13) Uani 1 1 d . . . . .
H12 H 0.177200 0.438734 1.417455 0.030 Uiso 1 1 calc R U . . .
C13 C -0.1570(8) 0.2812(3) 1.4243(5) 0.0249(12) Uani 1 1 d . . . . .
C16 C 0.1723(8) 0.5423(3) 1.3442(5) 0.0234(13) Uani 1 1 d . . . . .
H16 H 0.105183 0.565870 1.402362 0.028 Uiso 1 1 calc R U . . .
C17 C -0.1405(8) 0.5185(3) 0.6160(5) 0.0275(13) Uani 1 1 d . . . . .
H17 H -0.070623 0.501292 0.679630 0.033 Uiso 1 1 calc R U . . .
C18 C 0.3707(8) 0.4738(3) 1.1739(5) 0.0258(13) Uani 1 1 d . . . . .
H18 H 0.438683 0.450284 1.116161 0.031 Uiso 1 1 calc R U . . .
C19 C -0.1270(8) 0.4635(4) 1.1128(5) 0.0314(14) Uani 1 1 d . . . . .
H19 H -0.064497 0.451514 1.182287 0.038 Uiso 1 1 calc R U . . .
C20 C -0.3035(8) 0.4976(3) 0.9095(5) 0.0261(13) Uani 1 1 d . . . . .
H20 H -0.365404 0.509471 0.839802 0.031 Uiso 1 1 calc R U . . .
C22 C -0.3384(8) 0.5685(4) 0.4265(5) 0.0329(15) Uani 1 1 d . . . . .
H22 H -0.403695 0.586316 0.361277 0.039 Uiso 1 1 calc R U . . .
C23 C -0.2047(8) 0.5911(3) 0.6152(5) 0.0264(13) Uani 1 1 d . . . . .
C24 C 0.3088(7) 0.4333(3) 1.2672(4) 0.0231(13) Uani 1 1 d . . . . .
C25 C -0.2372(7) 0.4268(3) 0.9256(5) 0.0253(13) Uani 1 1 d . . . . .
C26 C -0.2769(8) 0.4954(4) 0.4286(5) 0.0349(15) Uani 1 1 d . . . . .
H26 H -0.301843 0.462841 0.365873 0.042 Uiso 1 1 calc R U . . .
C27 C 0.2298(8) 0.5818(3) 1.2505(4) 0.0237(12) Uani 1 1 d . . . . .
C28 C -0.1787(9) 0.4712(4) 0.5237(5) 0.0329(15) Uani 1 1 d . . . . .
H28 H -0.136819 0.421499 0.526012 0.039 Uiso 1 1 calc R U . . .
C29 C -0.3038(8) 0.6154(4) 0.5207(5) 0.0302(14) Uani 1 1 d . . . . .
H29 H -0.348962 0.664618 0.519799 0.036 Uiso 1 1 calc R U . . .
C31 C -0.1912(8) 0.5338(4) 1.0968(5) 0.0323(15) Uani 1 1 d . . . . .
H31 H -0.175152 0.570332 1.155128 0.039 Uiso 1 1 calc R U . . .
C32 C -0.2809(8) 0.5510(4) 0.9932(5) 0.0318(14) Uani 1 1 d . . . . .
H32 H -0.325981 0.599607 0.980780 0.038 Uiso 1 1 calc R U . . .
C33 C 0.3293(8) 0.5705(4) 0.7087(5) 0.0331(15) Uani 1 1 d . . . . .
H33 H 0.365323 0.613897 0.668826 0.040 Uiso 1 1 calc R U . . .
C34 C -0.1519(8) 0.4094(3) 1.0286(5) 0.0286(13) Uani 1 1 d . . . . .
H34 H -0.110338 0.360342 1.041988 0.034 Uiso 1 1 calc R U . . .
C36 C 0.2480(8) 0.5771(4) 0.8136(5) 0.0329(14) Uani 1 1 d . . . . .
C37 C 0.3023(8) 0.4374(4) 0.7145(6) 0.0379(16) Uani 1 1 d . . . . .
H37 H 0.320833 0.390131 0.680552 0.045 Uiso 1 1 calc R U . . .
C38 C 0.2180(8) 0.4435(4) 0.8189(6) 0.0345(15) Uani 1 1 d . . . . .
H38 H 0.179078 0.400048 0.857387 0.041 Uiso 1 1 calc R U . . .
C39 C 0.3593(8) 0.5010(4) 0.6602(5) 0.0348(15) Uani 1 1 d . . . . .
H39 H 0.419605 0.497377 0.589052 0.042 Uiso 1 1 calc R U . . .
C40 C 0.1899(8) 0.5122(4) 0.8679(5) 0.0351(16) Uani 1 1 d . . . . .
H40 H 0.130491 0.515637 0.939378 0.042 Uiso 1 1 calc R U . . .

loop_
_atom_site_aniso_label
_atom_site_aniso_U_11
_atom_site_aniso_U_22
_atom_site_aniso_U_33
_atom_site_aniso_U_23
_atom_site_aniso_U_13
_atom_site_aniso_U_12
S1 0.0203(8) 0.0246(8) 0.0265(7) 0.0022(6) 0.0016(6) 0.0001(6)
S2 0.0213(7) 0.0232(7) 0.0236(6) -0.0001(6) 0.0007(5) -0.0001(6)
O3 0.020(2) 0.028(2) 0.034(2) 0.0002(18) 0.0033(18) -0.0008(17)
O4 0.026(2) 0.027(2) 0.0259(19) -0.0010(17) 0.0028(17) 0.0027(17)
O14 0.023(2) 0.029(2) 0.030(2) -0.0052(18) 0.0034(18) -0.0032(17)
O35 0.029(2) 0.028(2) 0.0254(19) 0.0010(17) 0.0013(18) 0.0012(18)
O48 0.027(2) 0.031(2) 0.0268(19) 0.0071(18) 0.0004(18) 0.0033(18)
O65 0.018(2) 0.029(2) 0.031(2) 0.0030(18) 0.0044(17) -0.0002(17)
N5 0.018(3) 0.040(3) 0.036(3) -0.006(2) 0.003(2) -0.003(2)
N6 0.018(3) 0.036(3) 0.037(3) 0.002(2) -0.004(2) 0.002(2)
N7 0.027(3) 0.028(3) 0.030(2) 0.006(2) 0.002(2) -0.002(2)
N9 0.041(3) 0.031(3) 0.038(3) -0.010(2) 0.007(3) -0.008(2)
N10 0.019(3) 0.037(3) 0.030(3) 0.004(2) 0.001(2) 0.001(2)
N15 0.025(3) 0.032(3) 0.029(2) -0.007(2) 0.002(2) 0.002(2)
N21 0.022(3) 0.028(3) 0.034(3) -0.002(2) 0.009(2) 0.001(2)
N30 0.044(4) 0.033(3) 0.036(3) -0.003(2) 0.002(3) 0.000(3)
N42 0.048(4) 0.040(3) 0.036(3) -0.003(2) -0.002(3) 0.015(3)
C8 0.026(3) 0.023(3) 0.031(3) 0.000(2) 0.001(3) 0.003(2)
C11 0.024(3) 0.027(3) 0.027(3) 0.004(2) 0.002(2) -0.002(2)
C12 0.024(3) 0.031(3) 0.019(2) 0.004(2) 0.002(2) -0.005(3)
C13 0.024(3) 0.025(3) 0.026(3) 0.000(2) 0.000(2) 0.004(2)
C16 0.023(3) 0.028(3) 0.020(2) 0.000(2) 0.000(2) -0.001(2)
C17 0.026(3) 0.029(3) 0.028(3) 0.001(3) 0.003(3) 0.005(3)
C18 0.022(3) 0.029(3) 0.026(3) -0.003(2) 0.005(2) 0.003(2)
C19 0.023(3) 0.044(4) 0.027(3) 0.001(3) 0.000(3) 0.001(3)
C20 0.023(3) 0.030(3) 0.025(3) 0.001(2) -0.002(2) -0.004(3)
C22 0.026(3) 0.046(4) 0.026(3) 0.007(3) -0.001(3) -0.005(3)
C23 0.027(3) 0.026(3) 0.027(3) -0.001(2) 0.004(2) -0.003(2)
C24 0.017(3) 0.026(3) 0.026(3) 0.005(2) -0.003(2) -0.004(2)
C25 0.019(3) 0.027(3) 0.030(3) -0.002(2) 0.004(2) -0.006(2)
C26 0.025(3) 0.052(4) 0.028(3) -0.011(3) 0.006(3) -0.004(3)
C27 0.020(3) 0.027(3) 0.024(3) 0.001(2) -0.004(2) 0.001(3)
C28 0.030(4) 0.028(4) 0.040(3) -0.006(3) 0.010(3) -0.001(3)
C29 0.026(4) 0.031(4) 0.034(3) 0.006(3) 0.002(3) -0.001(3)
C31 0.036(4) 0.031(4) 0.030(3) -0.004(3) 0.003(3) -0.007(3)
C32 0.027(3) 0.029(3) 0.039(3) 0.006(3) 0.004(3) 0.003(3)
C33 0.032(4) 0.037(4) 0.031(3) 0.001(3) 0.000(3) 0.000(3)
C34 0.028(3) 0.024(3) 0.034(3) 0.007(2) 0.005(3) 0.000(3)
C36 0.029(4) 0.041(4) 0.029(3) 0.005(3) 0.000(3) 0.003(3)
C37 0.028(4) 0.038(4) 0.047(4) -0.003(3) -0.005(3) 0.004(3)
C38 0.022(4) 0.041(4) 0.041(3) 0.010(3) -0.001(3) -0.001(3)
C39 0.026(3) 0.048(4) 0.030(3) -0.003(3) 0.000(3) 0.000(3)
C40 0.023(3) 0.053(5) 0.030(3) 0.011(3) 0.003(3) 0.002(3)

loop_
_atom_type_symbol
_atom_type_description
_atom_type_scat_dispersion_real
_atom_type_scat_dispersion_imag
_atom_type_scat_source
C C 0.0181 0.0091
;
International Tables for Crystallography
(Vol. C, Tables 4.2.6.8 and 6.1.1.4)
;
H H 0.0000 0.0000
;
International Tables for Crystallography
(Vol. C, Table 6.1.1.4)
;
O O 0.0492 0.0322
;
International Tables for Crystallography
(Vol. C, Tables 4.2.6.8 and 6.1.1.4)
;
N N 0.0311 0.0180
;
International Tables for Crystallography
(Vol. C, Tables 4.2.6.8 and 6.1.1.4)
;
S S 0.3331 0.5567
;
International Tables for Crystallography
(Vol. C, Tables 4.2.6.8 and 6.1.1.4)
;

loop_
_geom_angle_atom_site_label_1
_geom_angle_atom_site_label_2
_geom_angle_atom_site_label_3
_geom_angle
_geom_angle_site_symmetry_1
_geom_angle_site_symmetry_3
_geom_angle_publ_flag
O48 S1 O65 113.3(2) . . ?
O48 S1 O3 111.8(2) . . ?
O65 S1 O3 112.7(2) . . ?
O48 S1 C24 106.6(2) . . ?
O65 S1 C24 107.4(3) . . ?
O3 S1 C24 104.3(3) . . ?
O35 S2 O4 113.0(2) . . ?
O35 S2 O14 111.4(2) . . ?
O4 S2 O14 111.3(2) . . ?
O35 S2 C27 107.4(2) . . ?
O4 S2 C27 106.3(3) . . ?
O14 S2 C27 107.0(3) . . ?
N5 C8 N21 120.8(5) . . ?
N5 C8 N15 120.1(6) . . ?
N21 C8 N15 119.1(6) . . ?
C27 C11 C18 119.3(6) . . ?
C27 C11 H11 120.4 . . ?
C18 C11 H11 120.4 . . ?
C24 C12 C16 119.8(5) . . ?
C24 C12 H12 120.1 . . ?
C16 C12 H12 120.1 . . ?
N7 C13 N6 120.2(5) . . ?
N7 C13 N10 120.4(5) . . ?
N6 C13 N10 119.5(5) . . ?
C27 C16 C12 119.0(5) . . ?
C27 C16 H16 120.5 . . ?
C12 C16 H16 120.5 . . ?
C28 C17 C23 120.1(6) . . ?
C28 C17 H17 119.9 . . ?
C23 C17 H17 119.9 . . ?
C24 C18 C11 119.3(6) . . ?
C24 C18 H18 120.4 . . ?
C11 C18 H18 120.4 . . ?
C31 C19 C34 120.8(6) . . ?
C31 C19 H19 119.6 . . ?
C34 C19 H19 119.6 . . ?
C32 C20 C25 120.8(5) . . ?
C32 C20 H20 119.6 . . ?
C25 C20 H20 119.6 . . ?
C26 C22 C29 119.9(6) . . ?
C26 C22 H22 120.0 . . ?
C29 C22 H22 120.0 . . ?
C29 C23 C17 119.0(5) . . ?
C29 C23 N30 121.1(6) . . ?
C17 C23 N30 119.7(5) . . ?
C12 C24 C18 121.1(6) . . ?
C12 C24 S1 119.7(4) . . ?
C18 C24 S1 119.0(4) . . ?
C34 C25 C20 119.2(5) . . ?
C34 C25 N9 120.0(5) . . ?
C20 C25 N9 120.7(5) . . ?
C28 C26 C22 118.9(6) . . ?
C28 C26 H26 120.5 . . ?
C22 C26 H26 120.5 . . ?
C16 C27 C11 121.5(6) . . ?
C16 C27 S2 120.2(4) . . ?
C11 C27 S2 118.2(4) . . ?
C26 C28 C17 121.1(6) . . ?
C26 C28 H28 119.5 . . ?
C17 C28 H28 119.5 . . ?
C23 C29 C22 120.9(6) . . ?
C23 C29 H29 119.6 . . ?
C22 C29 H29 119.6 . . ?
C19 C31 C32 119.1(6) . . ?
C19 C31 H31 120.5 . . ?
C32 C31 H31 120.5 . . ?
C20 C32 C31 119.9(6) . . ?
C20 C32 H32 120.0 . . ?
C31 C32 H32 120.0 . . ?
C36 C33 C39 120.8(6) . . ?
C36 C33 H33 119.6 . . ?
C39 C33 H33 119.6 . . ?
C25 C34 C19 120.1(6) . . ?
C25 C34 H34 120.0 . . ?
C19 C34 H34 120.0 . . ?
C33 C36 C40 118.2(6) . . ?
C33 C36 N42 121.1(6) . . ?
C40 C36 N42 120.4(6) . . ?
C38 C37 C39 119.0(6) . . ?
C38 C37 H37 120.5 . . ?
C39 C37 H37 120.5 . . ?
C37 C38 C40 120.5(6) . . ?
C37 C38 H38 119.8 . . ?
C40 C38 H38 119.8 . . ?
C37 C39 C33 120.6(6) . . ?
C37 C39 H39 119.7 . . ?
C33 C39 H39 119.7 . . ?
C38 C40 C36 120.8(6) . . ?
C38 C40 H40 119.6 . . ?
C36 C40 H40 119.6 . . ?

loop_
_geom_bond_atom_site_label_1
_geom_bond_atom_site_label_2
_geom_bond_distance
_geom_bond_site_symmetry_2
_geom_bond_publ_flag
S1 O48 1.454(4) . ?
S1 O65 1.457(4) . ?
S1 O3 1.465(4) . ?
S1 C24 1.760(6) . ?
S2 O35 1.456(4) . ?
S2 O4 1.460(4) . ?
S2 O14 1.461(4) . ?
S2 C27 1.758(6) . ?
N5 C8 1.321(7) . ?
N6 C13 1.331(7) . ?
N7 C13 1.330(7) . ?
N9 C25 1.425(7) . ?
N10 C13 1.333(7) . ?
N15 C8 1.344(7) . ?
N21 C8 1.342(7) . ?
N30 C23 1.397(7) . ?
N42 C36 1.423(9) . ?
C11 C27 1.387(7) . ?
C11 C18 1.391(8) . ?
C11 H11 0.9500 . ?
C12 C24 1.371(7) . ?
C12 C16 1.403(8) . ?
C12 H12 0.9500 . ?
C16 C27 1.375(7) . ?
C16 H16 0.9500 . ?
C17 C28 1.393(8) . ?
C17 C23 1.396(8) . ?
C17 H17 0.9500 . ?
C18 C24 1.391(7) . ?
C18 H18 0.9500 . ?
C19 C31 1.368(9) . ?
C19 C34 1.389(8) . ?
C19 H19 0.9500 . ?
C20 C32 1.374(8) . ?
C20 C25 1.382(8) . ?
C20 H20 0.9500 . ?
C22 C26 1.398(9) . ?
C22 C29 1.402(8) . ?
C22 H22 0.9500 . ?
C23 C29 1.385(8) . ?
C25 C34 1.381(8) . ?
C26 C28 1.386(9) . ?
C26 H26 0.9500 . ?
C28 H28 0.9500 . ?
C29 H29 0.9500 . ?
C31 C32 1.402(8) . ?
C31 H31 0.9500 . ?
C32 H32 0.9500 . ?
C33 C36 1.376(8) . ?
C33 C39 1.394(9) . ?
C33 H33 0.9500 . ?
C34 H34 0.9500 . ?
C36 C40 1.402(9) . ?
C37 C38 1.381(9) . ?
C37 C39 1.381(9) . ?
C37 H37 0.9500 . ?
C38 C40 1.382(10) . ?
C38 H38 0.9500 . ?
C39 H39 0.9500 . ?
C40 H40 0.9500 . ?

loop_
_geom_torsion_atom_site_label_1
_geom_torsion_atom_site_label_2
_geom_torsion_atom_site_label_3
_geom_torsion_atom_site_label_4
_geom_torsion
_geom_torsion_site_symmetry_1
_geom_torsion_site_symmetry_2
_geom_torsion_site_symmetry_3
_geom_torsion_site_symmetry_4
_geom_torsion_publ_flag
C24 C12 C16 C27 -1.0(8) . . . . ?
C27 C11 C18 C24 -1.3(8) . . . . ?
C28 C17 C23 C29 -1.1(9) . . . . ?
C28 C17 C23 N30 174.0(5) . . . . ?
C16 C12 C24 C18 2.7(8) . . . . ?
C16 C12 C24 S1 -171.9(4) . . . . ?
C11 C18 C24 C12 -1.6(9) . . . . ?
C11 C18 C24 S1 173.0(4) . . . . ?
O48 S1 C24 C12 -31.4(5) . . . . ?
O65 S1 C24 C12 -153.2(4) . . . . ?
O3 S1 C24 C12 87.0(5) . . . . ?
O48 S1 C24 C18 153.9(4) . . . . ?
O65 S1 C24 C18 32.2(5) . . . . ?
O3 S1 C24 C18 -87.7(5) . . . . ?
C32 C20 C25 C34 1.9(9) . . . . ?
C32 C20 C25 N9 178.5(5) . . . . ?
C29 C22 C26 C28 -1.4(9) . . . . ?
C12 C16 C27 C11 -1.8(8) . . . . ?
C12 C16 C27 S2 -178.8(4) . . . . ?
C18 C11 C27 C16 3.0(9) . . . . ?
C18 C11 C27 S2 -180.0(4) . . . . ?
O35 S2 C27 C16 -148.8(5) . . . . ?
O4 S2 C27 C16 -27.6(5) . . . . ?
O14 S2 C27 C16 91.5(5) . . . . ?
O35 S2 C27 C11 34.1(5) . . . . ?
O4 S2 C27 C11 155.3(4) . . . . ?
O14 S2 C27 C11 -85.6(5) . . . . ?
C22 C26 C28 C17 -0.3(9) . . . . ?
C23 C17 C28 C26 1.5(9) . . . . ?
C17 C23 C29 C22 -0.6(9) . . . . ?
N30 C23 C29 C22 -175.6(5) . . . . ?
C26 C22 C29 C23 1.8(10) . . . . ?
C34 C19 C31 C32 -0.9(9) . . . . ?
C25 C20 C32 C31 -0.6(9) . . . . ?
C19 C31 C32 C20 0.1(9) . . . . ?
C20 C25 C34 C19 -2.7(9) . . . . ?
N9 C25 C34 C19 -179.3(5) . . . . ?
C31 C19 C34 C25 2.2(9) . . . . ?
C39 C33 C36 C40 -2.5(9) . . . . ?
C39 C33 C36 N42 -177.5(6) . . . . ?
C39 C37 C38 C40 0.5(9) . . . . ?
C38 C37 C39 C33 -1.3(9) . . . . ?
C36 C33 C39 C37 2.3(9) . . . . ?
C37 C38 C40 C36 -0.7(9) . . . . ?
C33 C36 C40 C38 1.7(9) . . . . ?
N42 C36 C40 C38 176.8(6) . . . . ?
